data_2219802
loop_
_publ_author_name
'Son, Jung-Ho'
'Hoefelmeyer, James D.'

_publ_section_title
;
 8-Iodoquinolinium triiodide tetrahydrofuran solvate
;
_journal_coeditor_code CI2653
_journal_issue 11
_journal_name_full 'Acta Crystallographica Section E'
_journal_page_first o2077
_journal_paper_doi 10.1107/S1600536808031516
_journal_volume 64
_journal_year 2008
_chemical_formula_iupac 'C9 H7 I N +, I3 -, C4 H8 O'
_chemical_formula_moiety 'C9 H7 I N +, I3 -, C4 H8 O'
_chemical_formula_sum 'C13 H15 I4 N O'
_chemical_formula_weight 708.86
_chemical_melting_point 367
_chemical_name_common Iodoquinolinium_Triiodide_THF
_chemical_name_systematic
;
8-Iodoquinolinium triiodide tetrahydrofuran solvate
;
_space_group_IT_number 14
_symmetry_cell_setting monoclinic
_symmetry_space_group_name_Hall '-P 2yn'
_symmetry_space_group_name_H-M 'P 1 21/n 1'
_atom_sites_solution_hydrogens geom
_atom_sites_solution_primary direct
_atom_sites_solution_secondary difmap
_audit_creation_method SHELXL-97
_cell_angle_alpha 90.00
_cell_angle_beta 90.3430(10)
_cell_angle_gamma 90.00
_cell_formula_units_Z 4
_cell_length_a 7.8674(4)
_cell_length_b 17.6510(9)
_cell_length_c 13.1465(7)
_cell_measurement_reflns_used 9984
_cell_measurement_temperature 100(2)
_cell_measurement_theta_max 25.4
_cell_measurement_theta_min 2.8
_cell_volume 1825.59(16)
_computing_cell_refinement 'SAINT (Bruker, 2003)'
_computing_data_collection 'SMART (Bruker, 2003)'
_computing_data_reduction 'SAINT (Bruker, 2003)'
_computing_molecular_graphics 'ORTEP-3 (Farrugia, 1997) and Mercury (Macrae <i>et al.</i>,  2006)'
_computing_publication_material 'SHELXTL (Sheldrick, 2008)'
_computing_structure_refinement 'SHELXTL (Sheldrick, 2008)'
_computing_structure_solution 'SHELXTL (Sheldrick, 2008)'
_diffrn_ambient_temperature 100(2)
_diffrn_measured_fraction_theta_full 1.000
_diffrn_measured_fraction_theta_max 1.000
_diffrn_measurement_device_type 'Bruker SMART APEXII'
_diffrn_measurement_method \w
_diffrn_radiation_monochromator graphite
_diffrn_radiation_source 'fine-focus sealed tube'
_diffrn_radiation_type MoK\a
_diffrn_radiation_wavelength 0.71073
_diffrn_reflns_av_R_equivalents 0.0785
_diffrn_reflns_av_sigmaI/netI 0.0354
_diffrn_reflns_limit_h_max 9
_diffrn_reflns_limit_h_min -9
_diffrn_reflns_limit_k_max 21
_diffrn_reflns_limit_k_min -21
_diffrn_reflns_limit_l_max 15
_diffrn_reflns_limit_l_min -15
_diffrn_reflns_number 18253
_diffrn_reflns_theta_full 25.35
_diffrn_reflns_theta_max 25.35
_diffrn_reflns_theta_min 1.93
_diffrn_standards_number 0
_exptl_absorpt_coefficient_mu 6.821
_exptl_absorpt_correction_T_max 0.2622
_exptl_absorpt_correction_T_min 0.1110
_exptl_absorpt_correction_type numerical
_exptl_absorpt_process_details '(XPREP in SHELXTL; Sheldrick, 2008) or (SADABS; Bruker, 2003)???'
_exptl_crystal_colour 'metallic violet'
_exptl_crystal_density_diffrn 2.579
_exptl_crystal_density_method 'not measured'
_exptl_crystal_description Block
_exptl_crystal_F_000 1280
_exptl_crystal_size_max 0.57
_exptl_crystal_size_mid 0.36
_exptl_crystal_size_min 0.27
_refine_diff_density_max 0.552
_refine_diff_density_min -2.630
_refine_ls_extinction_method none
_refine_ls_goodness_of_fit_ref 0.975
_refine_ls_hydrogen_treatment constr
_refine_ls_matrix_type full
_refine_ls_number_parameters 172
_refine_ls_number_reflns 3363
_refine_ls_number_restraints 0
_refine_ls_restrained_S_all 0.975
_refine_ls_R_factor_all 0.0272
_refine_ls_R_factor_gt 0.0265
_refine_ls_shift/su_max 0.001
_refine_ls_shift/su_mean 0.000
_refine_ls_structure_factor_coef Fsqd
_refine_ls_weighting_details 'calc w=1/[\s^2^(Fo^2^)+(0.0437P)^2^+2.836P] where P=(Fo^2^+2Fc^2^)/3'
_refine_ls_weighting_scheme calc
_refine_ls_wR_factor_gt 0.1091
_refine_ls_wR_factor_ref 0.1105
_reflns_number_gt 3291
_reflns_number_total 3363
_reflns_threshold_expression I>2\s(I)
_cod_data_source_file ci2653.cif
_cod_data_source_block I
_cod_depositor_comments
;
The following automatic conversions were performed:
'_symmetry_cell_setting' value 'Monoclinic' changed to 'monoclinic'
according to '/home/saulius/struct/CIF-dictionaries/cif_core.dic'
dictionary named 'cif_core.dic' version 2.4.1 from 2010-06-29.

Automatic conversion script
Id: cif_fix_enum 1527 2010-12-29 10:47:43Z saulius 

The following automatic conversions were performed:

'_symmetry_cell_setting' value 'Monoclinic' changed to 'monoclinic'
according to /home/saulius/struct/CIF-dictionaries/cif_core.dic
dictionary named 'cif_core.dic' version 2.4.1 from 2010-06-29.

Automatic conversion script
Id: cif_fix_values 1715 2011-07-08 13:25:40Z adriana 
;
_cod_original_sg_symbol_H-M 'P 21/n'
_cod_database_code 2219802
_cod_database_fobs_code 2219802

loop_
_symmetry_equiv_pos_as_xyz
'x, y, z'
'-x+1/2, y+1/2, -z+1/2'
'-x, -y, -z'
'x-1/2, -y-1/2, z-1/2'

loop_
_atom_site_type_symbol
_atom_site_label
_atom_site_fract_x
_atom_site_fract_y
_atom_site_fract_z
_atom_site_U_iso_or_equiv
_atom_site_adp_type
_atom_site_calc_flag
_atom_site_refinement_flags
_atom_site_occupancy
C C2 0.2020(7) 0.3301(2) 0.9044(4) 0.0231(10) Uani d . 1
H H2 0.2425 0.3807 0.9094 0.028 Uiso calc R 1
C C3 0.0503(6) 0.3161(3) 0.8562(4) 0.0265(10) Uani d . 1
H H3 -0.0138 0.3565 0.8275 0.032 Uiso calc R 1
C C4 -0.0077(5) 0.2427(3) 0.8500(3) 0.0229(9) Uani d . 1
H H4 -0.1134 0.2322 0.8177 0.027 Uiso calc R 1
C C5 0.0356(6) 0.1062(3) 0.8839(3) 0.0234(9) Uani d . 1
H H5 -0.0706 0.0943 0.8531 0.028 Uiso calc R 1
C C6 0.1379(6) 0.0497(3) 0.9214(3) 0.0231(9) Uani d . 1
H H6 0.1035 -0.0017 0.9155 0.028 Uiso calc R 1
C C7 0.2952(6) 0.0678(3) 0.9690(3) 0.0221(9) Uani d . 1
H H7 0.3640 0.0281 0.9954 0.027 Uiso calc R 1
C C8 0.3493(5) 0.1402(3) 0.9775(3) 0.0181(8) Uani d . 1
C C9 0.2463(5) 0.1992(3) 0.9385(3) 0.0167(8) Uani d . 1
C C10 0.0900(6) 0.1829(3) 0.8917(3) 0.0197(9) Uani d . 1
C C11 0.5434(6) 0.3891(3) 0.1252(3) 0.0233(9) Uani d . 1
H H11A 0.6024 0.3486 0.1637 0.028 Uiso calc R 1
H H11B 0.4297 0.3972 0.1551 0.028 Uiso calc R 1
C C12 0.6463(6) 0.4619(3) 0.1272(4) 0.0250(9) Uani d . 1
H H12A 0.7212 0.4638 0.1879 0.030 Uiso calc R 1
H H12B 0.5708 0.5068 0.1275 0.030 Uiso calc R 1
C C13 0.7520(6) 0.4587(3) 0.0285(3) 0.0243(9) Uani d . 1
H H13A 0.7269 0.5028 -0.0158 0.029 Uiso calc R 1
H H13B 0.8753 0.4578 0.0439 0.029 Uiso calc R 1
C C14 0.6948(5) 0.3849(3) -0.0216(3) 0.0237(9) Uani d . 1
H H14A 0.6885 0.3907 -0.0965 0.028 Uiso calc R 1
H H14B 0.7749 0.3433 -0.0052 0.028 Uiso calc R 1
I I1 0.58420(4) 0.162595(15) 1.04875(2) 0.02127(14) Uani d . 1
I I2 -0.00026(4) 0.166821(16) 0.18354(2) 0.02404(14) Uani d . 1
I I3 0.05172(4) 0.330240(15) 0.21544(2) 0.01836(14) Uani d . 1
I I4 0.11961(4) 0.488485(17) 0.25933(2) 0.02294(14) Uani d . 1
N N1 0.2941(4) 0.2734(2) 0.9445(3) 0.0182(7) Uani d . 1
H H1 0.3897 0.2845 0.9762 0.022 Uiso calc R 1
O O1 0.5292(4) 0.36930(18) 0.0195(2) 0.0210(6) Uani d . 1

loop_
_atom_site_aniso_label
_atom_site_aniso_U_11
_atom_site_aniso_U_22
_atom_site_aniso_U_33
_atom_site_aniso_U_12
_atom_site_aniso_U_13
_atom_site_aniso_U_23
C2 0.026(3) 0.017(2) 0.027(2) -0.0006(16) 0.003(2) 0.0016(16)
C3 0.022(2) 0.034(3) 0.023(2) 0.012(2) 0.0013(18) 0.005(2)
C4 0.015(2) 0.035(3) 0.018(2) -0.0014(18) -0.0022(15) -0.0022(18)
C5 0.022(2) 0.029(2) 0.020(2) -0.0101(19) 0.0027(16) -0.0036(18)
C6 0.030(2) 0.017(2) 0.022(2) -0.0091(18) 0.0006(17) -0.0029(17)
C7 0.025(2) 0.021(2) 0.020(2) 0.0005(17) 0.0047(17) -0.0024(17)
C8 0.0144(19) 0.025(2) 0.0151(19) 0.0012(18) 0.0005(15) -0.0010(17)
C9 0.0149(19) 0.022(2) 0.0128(17) 0.0022(17) 0.0027(14) 0.0011(16)
C10 0.022(2) 0.022(2) 0.014(2) -0.0064(17) 0.0038(16) -0.0040(17)
C11 0.022(2) 0.029(2) 0.019(2) -0.0016(18) 0.0018(16) -0.0011(18)
C12 0.022(2) 0.023(2) 0.030(2) -0.0029(18) -0.0053(18) -0.0038(19)
C13 0.020(2) 0.026(2) 0.027(2) -0.0063(19) -0.0055(17) 0.0035(19)
C14 0.017(2) 0.032(3) 0.022(2) -0.0001(18) 0.0041(17) 0.0014(18)
I1 0.0187(2) 0.0219(2) 0.0232(2) 0.00115(10) -0.00448(14) 0.00111(10)
I2 0.0264(2) 0.0248(2) 0.0209(2) -0.00137(10) 0.00150(15) -0.00241(10)
I3 0.0143(2) 0.0245(2) 0.0163(2) 0.00172(9) -0.00029(13) 0.00112(9)
I4 0.0240(2) 0.0216(2) 0.0232(2) 0.00220(10) -0.00198(14) 0.00159(10)
N1 0.0137(17) 0.024(2) 0.0172(17) 0.0021(14) 0.0010(13) -0.0015(14)
O1 0.0182(15) 0.0214(16) 0.0233(15) -0.0030(12) 0.0010(12) -0.0034(13)

loop_
_atom_type_symbol
_atom_type_description
_atom_type_scat_dispersion_real
_atom_type_scat_dispersion_imag
_atom_type_scat_source
C C 0.0033 0.0016 'International Tables Vol C Tables 4.2.6.8 and 6.1.1.4'
H H 0.0000 0.0000 'International Tables Vol C Tables 4.2.6.8 and 6.1.1.4'
N N 0.0061 0.0033 'International Tables Vol C Tables 4.2.6.8 and 6.1.1.4'
I I -0.4742 1.8119 'International Tables Vol C Tables 4.2.6.8 and 6.1.1.4'
O O 0.0106 0.0060 'International Tables Vol C Tables 4.2.6.8 and 6.1.1.4'

loop_
_geom_angle_atom_site_label_1
_geom_angle_atom_site_label_2
_geom_angle_atom_site_label_3
_geom_angle
N1 C2 C3 120.9(4)
N1 C2 H2 119.5
C3 C2 H2 119.5
C2 C3 C4 119.0(4)
C2 C3 H3 120.5
C4 C3 H3 120.5
C3 C4 C10 120.0(4)
C3 C4 H4 120.0
C10 C4 H4 120.0
C6 C5 C10 119.4(4)
C6 C5 H5 120.3
C10 C5 H5 120.3
C5 C6 C7 120.1(4)
C5 C6 H6 119.9
C7 C6 H6 119.9
C8 C7 C6 121.6(4)
C8 C7 H7 119.2
C6 C7 H7 119.2
C7 C8 C9 119.1(4)
C7 C8 I1 119.3(3)
C9 C8 I1 121.6(3)
N1 C9 C10 117.6(4)
N1 C9 C8 121.9(4)
C10 C9 C8 120.5(4)
C9 C10 C4 119.4(4)
C9 C10 C5 119.3(5)
C4 C10 C5 121.3(4)
O1 C11 C12 105.2(3)
O1 C11 H11A 110.7
C12 C11 H11A 110.7
O1 C11 H11B 110.7
C12 C11 H11B 110.7
H11A C11 H11B 108.8
C11 C12 C13 104.1(4)
C11 C12 H12A 110.9
C13 C12 H12A 110.9
C11 C12 H12B 110.9
C13 C12 H12B 110.9
H12A C12 H12B 109.0
C14 C13 C12 103.6(3)
C14 C13 H13A 111.0
C12 C13 H13A 111.0
C14 C13 H13B 111.0
C12 C13 H13B 111.0
H13A C13 H13B 109.0
O1 C14 C13 105.4(3)
O1 C14 H14A 110.7
C13 C14 H14A 110.7
O1 C14 H14B 110.7
C13 C14 H14B 110.7
H14A C14 H14B 108.8
I4 I3 I2 175.753(14)
C2 N1 C9 123.0(4)
C2 N1 H1 118.5
C9 N1 H1 118.5
C11 O1 C14 104.5(3)

loop_
_geom_bond_atom_site_label_1
_geom_bond_atom_site_label_2
_geom_bond_distance
C2 N1 1.343(6)
C2 C3 1.370(8)
C2 H2 0.95
C3 C4 1.375(7)
C3 H3 0.95
C4 C10 1.415(7)
C4 H4 0.95
C5 C6 1.372(7)
C5 C10 1.423(6)
C5 H5 0.95
C6 C7 1.419(7)
C6 H6 0.95
C7 C8 1.352(6)
C7 H7 0.95
C8 C9 1.413(6)
C8 I1 2.104(4)
C9 N1 1.364(6)
C9 C10 1.401(7)
C11 O1 1.436(5)
C11 C12 1.519(6)
C11 H11A 0.99
C11 H11B 0.99
C12 C13 1.547(6)
C12 H12A 0.99
C12 H12B 0.99
C13 C14 1.527(6)
C13 H13A 0.99
C13 H13B 0.99
C14 O1 1.440(5)
C14 H14A 0.99
C14 H14B 0.99
I2 I3 2.9430(4)
I3 I4 2.9011(4)
N1 H1 0.88

loop_
_geom_hbond_atom_site_label_D
_geom_hbond_atom_site_label_H
_geom_hbond_atom_site_label_A
_geom_hbond_site_symmetry_A
_geom_hbond_distance_DH
_geom_hbond_distance_HA
_geom_hbond_distance_DA
_geom_hbond_angle_DHA
N1 H1 I1 . 0.88 2.80 3.297(4) 117
N1 H1 O1 1_556 0.88 1.94 2.690(5) 142

loop_
_geom_torsion_atom_site_label_1
_geom_torsion_atom_site_label_2
_geom_torsion_atom_site_label_3
_geom_torsion_atom_site_label_4
_geom_torsion
N1 C2 C3 C4 0.5(7)
C2 C3 C4 C10 -0.9(7)
C10 C5 C6 C7 1.1(7)
C5 C6 C7 C8 -0.9(7)
C6 C7 C8 C9 0.3(6)
C6 C7 C8 I1 -179.9(3)
C7 C8 C9 N1 -179.8(4)
I1 C8 C9 N1 0.4(5)
C7 C8 C9 C10 0.0(6)
I1 C8 C9 C10 -179.8(3)
N1 C9 C10 C4 2.2(6)
C8 C9 C10 C4 -177.7(4)
N1 C9 C10 C5 -180.0(4)
C8 C9 C10 C5 0.1(6)
C3 C4 C10 C9 -0.4(7)
C3 C4 C10 C5 -178.2(4)
C6 C5 C10 C9 -0.7(6)
C6 C5 C10 C4 177.1(4)
O1 C11 C12 C13 -25.5(4)
C11 C12 C13 C14 1.4(5)
C12 C13 C14 O1 23.0(4)
C3 C2 N1 C9 1.4(7)
C10 C9 N1 C2 -2.7(6)
C8 C9 N1 C2 177.1(4)
C12 C11 O1 C14 41.1(4)
C13 C14 O1 C11 -40.2(4)
